data_2004698
loop_
_publ_author_name
'Hossain, M. B.'
'van der Helm, D.'
'Sangiah, S.'
'Berlin, K. D.'

_publ_section_title
;
 7-Benzyl-3-thia-7-azabicyclo[3.3.1]nonane 3-Oxide
;
_journal_issue 4
_journal_name_full 'Acta Crystallographica Section C'
_journal_page_first 995
_journal_page_last 998
_journal_paper_doi 10.1107/S0108270195015447
_journal_volume 52
_journal_year 1996
_chemical_formula_iupac 'C14 H19 N O S'
_chemical_formula_sum 'C14 H19 N O S'
_chemical_formula_weight 249.4
_space_group_IT_number 14
_symmetry_cell_setting monoclinic
_symmetry_space_group_name_Hall '-P 2ybc'
_symmetry_space_group_name_H-M 'P 1 21/c 1'
_atom_type_scat_source IntTabIV
_cell_angle_alpha 90
_cell_angle_beta 104.66(2)
_cell_angle_gamma 90
_cell_formula_units_Z 4
_cell_length_a 13.084(3)
_cell_length_b 6.5270(10)
_cell_length_c 15.397(3)
_cell_measurement_reflns_used 48
_cell_measurement_temperature 138
_cell_measurement_theta_max 18
_cell_measurement_theta_min 11
_cell_volume 1272.1(4)
_computing_cell_refinement 'local least-squares cell refinement program'
_computing_data_collection 'CAD-4 Software (Enraf-Nonius, 1989)'
_computing_data_reduction 'local data reduction program'
_computing_molecular_graphics 'ORTEP (Johnson, 1965) and PLUTO (Motherwell & Clegg, 1978)'
_computing_structure_refinement 'SHELX76 (Sheldrick, 1976)'
_computing_structure_solution 'MULTAN80 (Main et al., 1980)'
_diffrn_measurement_device 'Enraf-Nonius CAD-4'
_diffrn_measurement_method \w/2\q
_diffrn_radiation_type MoK\a
_diffrn_radiation_wavelength 0.71073
_diffrn_reflns_av_R_equivalents 0.02
_diffrn_reflns_limit_h_max 16
_diffrn_reflns_limit_h_min -16
_diffrn_reflns_limit_k_max 8
_diffrn_reflns_limit_k_min 0
_diffrn_reflns_limit_l_max 19
_diffrn_reflns_limit_l_min 0
_diffrn_reflns_number 2740
_diffrn_reflns_theta_max 26.5
_diffrn_standards_decay_% 3.0
_diffrn_standards_interval_time 120
_diffrn_standards_number 3
_exptl_absorpt_coefficient_mu 0.19
_exptl_absorpt_correction_type none
_exptl_crystal_colour 'light yellow'
_exptl_crystal_density_diffrn 1.302
_exptl_crystal_density_method 'not measured'
_exptl_crystal_description prismatic
_exptl_crystal_size_max 0.33
_exptl_crystal_size_mid 0.26
_exptl_crystal_size_min 0.14
_refine_diff_density_max 0.42
_refine_diff_density_min -0.31
_refine_ls_extinction_method none
_refine_ls_goodness_of_fit_obs 1.9
_refine_ls_hydrogen_treatment refall
_refine_ls_number_parameters 230
_refine_ls_number_reflns 2073
_refine_ls_R_factor_obs 0.044
_refine_ls_shift/esd_max 0.03
_refine_ls_structure_factor_coef F
_refine_ls_weighting_details 'w = 1/\s^2^(F)'
_refine_ls_weighting_scheme calc
_refine_ls_wR_factor_obs 0.043
_reflns_number_observed 2073
_reflns_number_total 2618
_reflns_observed_criterion I>2\s(I)
_cod_data_source_file bk1188.cif
_cod_data_source_block bk1188a
_cod_depositor_comments
;
The following automatic conversions were performed:

'_refine_ls_weighting_scheme' value 'w = 1/\s^2^(F)' was changed to
'calc'. New tag '_refine_ls_weighting_details' was created. The value
of the new tag was set to 'w = 1/\s^2^(F)'.

Automatic conversion script
Id: cif_fix_values 3143 2015-03-26 13:38:13Z robertas 
;
_cod_original_cell_volume 1272.1(7)
_cod_original_sg_symbol_H-M 'P 21/c'
_cod_database_code 2004698

loop_
_symmetry_equiv_pos_as_xyz
x,y,z
x,1/2-y,1/2+z
-x,-y,-z
-x,1/2+y,1/2-z

loop_
_atom_site_aniso_label
_atom_site_aniso_U_11
_atom_site_aniso_U_22
_atom_site_aniso_U_33
_atom_site_aniso_U_12
_atom_site_aniso_U_13
_atom_site_aniso_U_23
C(1) 0.0330(10) 0.0210(10) 0.0240(10) 0.0070(10) 0.0052(9) 0.0040(10)
C(2) 0.0420(10) 0.0180(10) 0.0300(10) 0.0010(10) 0.0140(10) 0.0020(10)
S(3) 0.0276(3) 0.0212(3) 0.0258(3) -0.0035(3) 0.0082(2) -0.0040(3)
O(1) 0.0312(8) 0.0310(9) 0.0383(9) -0.0041(8) 0.0145(7) -0.0040(8)
C(4) 0.0290(10) 0.0160(10) 0.0250(10) 0.0011(9) 0.0080(10) -0.0018(9)
C(5) 0.0280(10) 0.0160(10) 0.0250(10) -0.0021(9) 0.0037(9) -0.0042(9)
C(6) 0.0230(10) 0.0180(10) 0.0270(10) -0.0010(9) 0.0049(9) -0.0003(9)
N(7) 0.0244(9) 0.0163(9) 0.0219(9) 0.0000(8) 0.0061(7) -0.0007(8)
C(8) 0.0290(10) 0.0180(10) 0.0290(10) 0.0050(10) 0.0060(10) 0.0010(10)
C(9) 0.0290(10) 0.0270(10) 0.0230(10) 0.0020(10) 0.0020(10) -0.0020(10)
C(10) 0.0260(10) 0.0230(10) 0.0230(10) 0.0000(10) 0.0023(9) -0.0010(10)
C(11) 0.0270(10) 0.0250(10) 0.0169(9) -0.0030(10) 0.0027(8) -0.0030(10)
C(12) 0.0360(10) 0.0260(10) 0.0230(10) 0.0010(10) 0.0060(10) 0.0010(10)
C(13) 0.0440(10) 0.0340(10) 0.0330(10) -0.0120(10) 0.0130(10) 0.0000(10)
C(14) 0.0270(10) 0.050(2) 0.0370(10) -0.0090(10) 0.0130(10) -0.0080(10)
C(15) 0.0300(10) 0.0370(10) 0.0350(10) 0.0040(10) 0.0070(10) -0.0050(10)
C(16) 0.0300(10) 0.0240(10) 0.0250(10) -0.0020(10) 0.0054(9) -0.0020(10)

loop_
_atom_site_label
_atom_site_fract_x
_atom_site_fract_y
_atom_site_fract_z
_atom_site_U_iso_or_equiv
C(1) .2781(2) .7209(4) .07680(10) .0260(7)
C(2) .3943(2) .7604(4) .0802(2) .0292(8)
S(3) .48947(4) .58973(9) .15183(4) .0246(2)
O(1) .58440(10) .5950(2) .11260(10) .0325(6)
C(4) .4221(2) .3508(3) .11160(10) .0230(7)
C(5) .3036(2) .3456(3) .10480(10) .0234(7)
C(6) .2784(2) .3768(3) .19560(10) .0230(7)
N(7) .31210(10) .5825(3) .22890(10) .0208(6)
C(8) .2551(2) .7411(4) .16870(10) .0253(7)
C(9) .2458(2) .5075(4) .0388(2) .0274(8)
C(10) .3099(2) .6135(4) .32340(10) .0245(7)
C(11) .2025(2) .5980(4) .34290(10) .0235(7)
C(12) .1682(2) .4156(4) .37320(10) .0286(8)
C(13) .0710(2) .4032(4) .3924(2) .0364(9)
C(14) .0049(2) .5728(4) .3811(2) .0371(9)
C(15) .0374(2) .7545(4) .3501(2) .0341(8)
C(16) .1352(2) .7666(4) .33140(10) .0268(8)
H1 .238(2) .822(3) .0350(10) .028(6)
H2a .408(2) .746(4) .021(2) .043(7)
H2b .419(2) .898(4) .1030(10) .037(7)
H4a .436(2) .334(3) .052(2) .030(6)
H4b .460(2) .247(3) .1520(10) .026(6)
H5 .278(2) .218(3) .0800(10) .023(6)
H6a .203(2) .357(3) .1890(10) .019(5)
H6b .318(2) .276(3) .2400(10) .022(6)
H8a .178(2) .735(3) .1600(10) .028(6)
H8b .281(2) .874(4) .1990(10) .026(6)
H9a .172(2) .496(4) .0290(10) .033(7)
H9b .260(2) .494(3) -.0200(10) .020(5)
H10a .358(2) .511(3) .3600(10) .020(6)
H10b .340(2) .750(3) .3420(10) .020(5)
H12 .215(2) .302(3) .3810(10) .024(6)
H13 .046(2) .277(4) .412(2) .042(7)
H14 -.061(2) .564(3) .3950(10) .025(6)
H15 -.008(2) .872(4) .342(2) .043(7)
H16 .159(2) .886(3) .3120(10) .022(6)

loop_
_geom_angle_atom_site_label_1
_geom_angle_atom_site_label_2
_geom_angle_atom_site_label_3
_geom_angle
_geom_angle_publ_flag
C(2) S(3) C(4) 96.90(10) yes
O(1) S(3) C(2) 104.40(10) yes
O(1) S(3) C(4) 105.00(10) yes
C(6) N(7) C(8) 111.5(2) yes
C(6) N(7) C(10) 113.1(2) yes
C(8) N(7) C(10) 113.2(2) yes
N(7) C(10) C(11) 115.9(2) yes
C(2) C(1) C(8) 112.4(2) yes
C(2) C(1) C(9) 110.1(2) yes
C(8) C(1) C(9) 109.4(2) yes
C(1) C(2) S(3) 116.1(2) yes
S(3) C(4) C(5) 116.00(10) yes
C(4) C(5) C(6) 112.6(2) yes
C(4) C(5) C(9) 110.7(2) yes
C(6) C(5) C(9) 109.3(2) yes
C(5) C(6) N(7) 109.1(2) yes
N(7) C(8) C(1) 109.8(2) yes
C(1) C(9) C(5) 109.5(2) yes
C(10) C(11) C(12) 121.2(2) yes
C(10) C(11) C(16) 120.8(2) yes
C(12) C(11) C(16) 118.0(2) yes
C(11) C(12) C(13) 121.0(2) yes
C(12) C(13) C(14) 120.4(2) yes
C(13) C(14) C(15) 119.3(2) yes
C(14) C(15) C(16) 120.1(2) yes
C(15) C(16) C(11) 121.1(2) yes

loop_
_geom_bond_atom_site_label_1
_geom_bond_atom_site_label_2
_geom_bond_distance
_geom_bond_publ_flag
S(3) C(2) 1.820(2) yes
S(3) C(4) 1.821(2) yes
N(7) C(6) 1.465(3) yes
N(7) C(8) 1.462(3) yes
N(7) C(10) 1.476(3) yes
S(3) O(1) 1.5130(10) yes
S(3) N(7) 2.863(2) yes
C(4) C(5) 1.529(3) yes
C(5) C(6) 1.530(2) yes
C(5) C(9) 1.527(3) yes
C(8) C(1) 1.525(2) yes
C(9) C(1) 1.528(3) yes
C(10) C(11) 1.512(3) yes
C(11) C(12) 1.395(3) yes
C(12) C(13) 1.379(3) yes
C(13) C(14) 1.389(4) yes
C(14) C(15) 1.385(4) yes
C(15) C(16) 1.383(3) yes
C(16) C(11) 1.393(3) yes
S(3) N(7) 2.863(2) yes
C(1) H1 0.98(2) no
C(9) H9a 0.94(2) no
C(2) H2a 0.97(2) no
C(9) H9b 0.97(2) no
C(4) H4a 0.99(2) no
C(10) H10a 0.99(2) no
C(4) H4b 0.97(2) no
C(10) H10b 0.99(2) no
C(5) H5 0.94(2) no
C(12) H12 0.95(2) no
C(6) H6a 0.97(2) no
C(13) H13 0.96(2) no
C(6) H6b 1.00(2) no
C(14) H14 0.93(2) no
C(8) H8a 0.99(2) no
C(15) H15 0.96(3) no
C(8) H8b 1.00(2) no
C(16) H16 0.91(2) no

loop_
_geom_torsion_atom_site_label_1
_geom_torsion_atom_site_label_2
_geom_torsion_atom_site_label_3
_geom_torsion_atom_site_label_4
_geom_torsion
_geom_torsion_publ_flag
C(1) C(2) S(3) C(4) 47.7(2) yes
C(2) S(3) C(4) C(5) -47.10(10) yes
S(3) C(4) C(5) C(9) 61.2(2) yes
C(4) C(5) C(9) C(1) -67.1(2) yes
C(5) C(9) C(1) C(2) 67.3(2) yes
C(9) C(1) C(2) S(3) -62.0(2) yes
C(1) C(9) C(5) C(6) 57.4(2) yes
C(9) C(5) C(6) N(7) -59.3(2) yes
C(6) N(7) C(10) C(11) -63.0(2) yes
C(1) C(8) N(7) C(6) -61.6(2) yes
C(8) N(7) C(6) C(5) 62.0(2) yes
N(7) C(6) C(5) C(9) -59.3(2) yes
C(6) C(5) C(9) C(1) 57.4(2) yes
C(5) C(9) C(1) C(8) -56.7(2) yes
C(9) C(1) C(8) N(7) 58.1(2) yes
C(8) C(7) C(10) C(11) 65.0(2) yes
N(7) C(10) C(11) C(16) -84.7(2) yes
N(7) C(10) C(11) C(12) 95.6(2) yes
